data_1572298
loop_
_publ_author_name
'Zhang, Menglong'
'Hou, Xinyu'
'Yu, Fuhai'
'Zhang, Liang'
'Hou, Baohong'
'Zhou, Lina'
'Xie, Chuang'
'Wu, Songgu'
'Chen, Wei'

_publ_section_title
;
 Synthesis, Characterization, and Analysis of Probenecid and Pyridine
 Compound Salts
;
_journal_issue 7
_journal_name_full Crystals
_journal_page_first 670
_journal_paper_doi 10.3390/cryst14070670
_journal_volume 14
_journal_year 2024
_chemical_formula_moiety 'C13 H18 N O4 S, C7 H11 N2'
_chemical_formula_sum 'C20 H29 N3 O4 S'
_chemical_formula_weight 407.52
_space_group_crystal_system monoclinic
_space_group_IT_number 14
_space_group_name_Hall '-P 2ybc'
_space_group_name_H-M_alt 'P 1 21/c 1'
_atom_sites_solution_hydrogens geom
_audit_creation_date 2024-06-25
_audit_creation_method
;
Olex2 1.2-beta
(compiled 2018.05.29 svn.r3508 for OlexSys, GUI svn.r5506)
;
_cell_angle_alpha 90
_cell_angle_beta 93.680(2)
_cell_angle_gamma 90
_cell_formula_units_Z 4
_cell_length_a 6.88300(10)
_cell_length_b 7.1512(2)
_cell_length_c 43.1607(8)
_cell_measurement_reflns_used 14636
_cell_measurement_temperature 293(2)
_cell_measurement_theta_max 29.4050
_cell_measurement_theta_min 1.9160
_cell_volume 2120.06(8)
_computing_cell_refinement 'CrysAlisPro 1.171.43.123a (Rigaku OD, 2024)'
_computing_data_collection 'CrysAlisPro system (CCD 43.123a (release 20-05-2024))'
_computing_data_reduction 'CrysAlisPro 1.171.43.123a (Rigaku OD, 2024)'
_computing_molecular_graphics 'Olex2 (Dolomanov et al., 2009)'
_computing_publication_material 'Olex2 (Dolomanov et al., 2009)'
_computing_structure_refinement 'ShelXL (Sheldrick, 2015)'
_computing_structure_solution 'ShelXT (Sheldrick, 2015)'
_diffrn_ambient_temperature 293(2)
_diffrn_detector 'CCD plate'
_diffrn_measured_fraction_theta_full 0.991
_diffrn_measured_fraction_theta_max 0.951
_diffrn_measurement_details
;
List of Runs (angles in degrees, time in seconds):

  # Type    Start    End  Width  t~exp~   \w     \q     \k     \f   Frames
--------------------------------------------------------------------------
  1  \w    -22.00  16.00   0.50   20.00    --  -18.70 -70.00 150.00   76
  2  \w   -102.00  -7.00   0.50   20.00    --  -18.70 -70.00 -60.00  190
  3  \w    -57.00  15.00   0.50   20.00    --  -18.70  57.00 150.00  144
  4  \w     20.00  65.00   0.50   20.00    --  -18.70  57.00 150.00   90
  5  \w    -60.00  56.00   0.50   20.00    --  -18.70  70.00-120.00  232
  6  \w    -35.00  15.00   0.50   20.00    --  -18.70 -57.00 -30.00  100
  7  \w    -62.00  31.00   0.50   20.00    --  -18.70  70.00  30.00  186
  8  \w    -81.00 -38.00   0.50   20.00    --  -18.70 -70.00 150.00   86
;
_diffrn_measurement_device 'four-circle diffractometer'
_diffrn_measurement_device_type 'XtaLAB AFC12 (RCD3): Kappa single'
_diffrn_measurement_method '\w scans'
_diffrn_orient_matrix_type 'CrysAlisPro convention (1999,Acta A55,543-557)'
_diffrn_orient_matrix_UB_11 -0.0054708000
_diffrn_orient_matrix_UB_12 0.0259780000
_diffrn_orient_matrix_UB_13 -0.0158907000
_diffrn_orient_matrix_UB_21 0.0196249000
_diffrn_orient_matrix_UB_22 0.0942392000
_diffrn_orient_matrix_UB_23 0.0042721000
_diffrn_orient_matrix_UB_31 0.1012386000
_diffrn_orient_matrix_UB_32 -0.0168731000
_diffrn_orient_matrix_UB_33 -0.0006094000
_diffrn_radiation_monochromator mirror
_diffrn_radiation_probe x-ray
_diffrn_radiation_type MoK\a
_diffrn_radiation_wavelength 0.71073
_diffrn_reflns_av_R_equivalents 0.0502
_diffrn_reflns_av_unetI/netI 0.0269
_diffrn_reflns_Laue_measured_fraction_full 0.991
_diffrn_reflns_Laue_measured_fraction_max 0.951
_diffrn_reflns_limit_h_max 9
_diffrn_reflns_limit_h_min -9
_diffrn_reflns_limit_k_max 9
_diffrn_reflns_limit_k_min -9
_diffrn_reflns_limit_l_max 57
_diffrn_reflns_limit_l_min -58
_diffrn_reflns_number 24119
_diffrn_reflns_point_group_measured_fraction_full 0.991
_diffrn_reflns_point_group_measured_fraction_max 0.951
_diffrn_reflns_theta_full 25.242
_diffrn_reflns_theta_max 28.697
_diffrn_reflns_theta_min 3.001
_diffrn_source 'Rotating-anode X-ray tube'
_diffrn_source_type 'Rigaku (Mo) X-ray Source'
_exptl_absorpt_coefficient_mu 0.183
_exptl_absorpt_correction_T_max 1.00000
_exptl_absorpt_correction_T_min 0.66028
_exptl_absorpt_correction_type multi-scan
_exptl_absorpt_process_details
;
CrysAlisPro 1.171.43.123a (Rigaku Oxford Diffraction, 2024)
Empirical absorption correction using spherical harmonics,
implemented in SCALE3 ABSPACK scaling algorithm.
;
_exptl_crystal_colour colourless
_exptl_crystal_colour_primary colourless
_exptl_crystal_density_diffrn 1.277
_exptl_crystal_description block
_exptl_crystal_F_000 872
_exptl_crystal_size_max 0.32
_exptl_crystal_size_mid 0.24
_exptl_crystal_size_min 0.22
_refine_diff_density_max 0.333
_refine_diff_density_min -0.232
_refine_diff_density_rms 0.042
_refine_ls_extinction_method none
_refine_ls_goodness_of_fit_ref 1.100
_refine_ls_hydrogen_treatment constr
_refine_ls_matrix_type full
_refine_ls_number_parameters 280
_refine_ls_number_reflns 5223
_refine_ls_number_restraints 6
_refine_ls_restrained_S_all 1.110
_refine_ls_R_factor_all 0.0574
_refine_ls_R_factor_gt 0.0534
_refine_ls_shift/su_max 0.001
_refine_ls_shift/su_mean 0.000
_refine_ls_structure_factor_coef Fsqd
_refine_ls_weighting_details
;
 w=1/[\s^2^(Fo^2^)+(0.0767P)^2^+0.5501P]
 where P=(Fo^2^+2Fc^2^)/3
;
_refine_ls_weighting_scheme calc
_refine_ls_wR_factor_gt 0.1464
_refine_ls_wR_factor_ref 0.1496
_reflns_Friedel_coverage 0.000
_reflns_number_gt 4795
_reflns_number_total 5223
_reflns_threshold_expression 'I > 2\s(I)'
_cod_data_source_file PRO-4DAP.cif
_cod_data_source_block PRO-4DAP
_cod_database_code 1572298
_shelxl_version_number 2013-2
_shelx_space_group_comment
;
The symmetry employed for this shelxl refinement is uniquely defined
by the following loop, which should always be used as a source of
symmetry information in preference to the above space-group names.
They are only intended as comments.
;
_shelx_estimated_absorpt_t_max 0.961
_shelx_estimated_absorpt_t_min 0.944
_reflns_odcompleteness_completeness 99.43
_reflns_odcompleteness_iscentric 1
_reflns_odcompleteness_theta 27.04
_olex2_refinement_description
;
1. Fixed Uiso
 At 1.2 times of:
  All C(H) groups, All C(H,H) groups, All N(H) groups
 At 1.5 times of:
  All C(H,H,H) groups
2. Restrained distances
 C12-C11 = C13-C12 = C9-C8 = C9A-C8A = C10A-C9A = C10-C9
 1.54 with sigma of 0.01
3. Uiso/Uaniso restraints and constraints
Uanis(C10) = Uanis(C10A)
4. Others
 Sof(C8A)=Sof(H8AA)=Sof(H8AB)=Sof(C9A)=Sof(H9AA)=Sof(H9AB)=Sof(C10A)=Sof(H10D)=
 Sof(H10E)=Sof(H10F)=1-FVAR(1)
 Sof(C8)=Sof(H8A)=Sof(H8B)=Sof(C9)=Sof(H9A)=Sof(H9B)=Sof(C10)=Sof(H10A)=
 Sof(H10B)=Sof(H10C)=FVAR(1)
5.a Secondary CH2 refined with riding coordinates:
 C8(H8A,H8B), C9(H9A,H9B), C11(H11A,H11B), C12(H12A,H12B), C8A(H8AA,H8AB),
 C9A(H9AA,H9AB)
5.b Aromatic/amide H refined with riding coordinates:
 N2(H2), C4(H4), C3(H3), C7(H7), C6(H6), C18(H18), C17(H17), C15(H15), C14(H14)
5.c Idealised Me refined as rotating group:
 C20(H20A,H20B,H20C), C19(H19A,H19B,H19C), C10(H10A,H10B,H10C), C13(H13A,H13B,
 H13C), C10A(H10D,H10E,H10F)
;
_olex2_submission_special_instructions 'No special instructions were received'
_oxdiff_exptl_absorpt_empirical_details
;
Empirical correction (ABSPACK) includes:
- Absorption correction using spherical harmonics
- Frame scaling
;
_oxdiff_exptl_absorpt_empirical_full_max 1.377
_oxdiff_exptl_absorpt_empirical_full_min 0.613

loop_
_space_group_symop_operation_xyz
'x, y, z'
'-x, y+1/2, -z+1/2'
'-x, -y, -z'
'x, -y-1/2, z-1/2'

loop_
_atom_site_label
_atom_site_type_symbol
_atom_site_fract_x
_atom_site_fract_y
_atom_site_fract_z
_atom_site_U_iso_or_equiv
_atom_site_adp_type
_atom_site_occupancy
_atom_site_site_symmetry_order
_atom_site_calc_flag
_atom_site_refinement_flags_posn
_atom_site_refinement_flags_adp
_atom_site_refinement_flags_occupancy
_atom_site_disorder_assembly
_atom_site_disorder_group
S1 S 0.93638(5) 0.39597(6) 0.32387(2) 0.04547(14) Uani 1 1 d . . . . .
O4 O 1.12229(18) 0.3272(2) 0.33512(3) 0.0603(3) Uani 1 1 d . . . . .
O3 O 0.8164(2) 0.2869(2) 0.30282(3) 0.0724(4) Uani 1 1 d . . . . .
O1 O 0.30676(17) 0.5640(2) 0.43480(3) 0.0638(4) Uani 1 1 d . . . . .
O2 O 0.5829(2) 0.6738(3) 0.45675(3) 0.0779(5) Uani 1 1 d . . . . .
N2 N 0.1837(2) 0.7164(2) 0.48767(3) 0.0507(3) Uani 1 1 d . . . . .
H2 H 0.2142 0.6725 0.4701 0.061 Uiso 1 1 calc R . . . .
N3 N 0.0411(3) 0.9209(2) 0.57250(3) 0.0574(4) Uani 1 1 d . . . . .
N1 N 0.9724(2) 0.5960(2) 0.30771(4) 0.0600(4) Uani 1 1 d . . . . .
C5 C 0.8030(2) 0.4399(2) 0.35683(3) 0.0379(3) Uani 1 1 d . . . . .
C4 C 0.9022(2) 0.4931(2) 0.38436(3) 0.0420(3) Uani 1 1 d . . . . .
H4 H 1.0375 0.4986 0.3858 0.050 Uiso 1 1 calc R . . . .
C3 C 0.7983(2) 0.5380(2) 0.40969(3) 0.0426(3) Uani 1 1 d . . . . .
H3 H 0.8647 0.5745 0.4281 0.051 Uiso 1 1 calc R . . . .
C2 C 0.5963(2) 0.5294(2) 0.40802(3) 0.0388(3) Uani 1 1 d . . . . .
C7 C 0.4997(2) 0.4682(2) 0.38064(3) 0.0435(3) Uani 1 1 d . . . . .
H7 H 0.3649 0.4565 0.3796 0.052 Uiso 1 1 calc R . . . .
C6 C 0.6013(2) 0.4242(2) 0.35488(3) 0.0423(3) Uani 1 1 d . . . . .
H6 H 0.5354 0.3847 0.3366 0.051 Uiso 1 1 calc R . . . .
C1 C 0.4863(2) 0.5931(2) 0.43561(4) 0.0463(3) Uani 1 1 d . . . . .
C18 C 0.3222(3) 0.7767(3) 0.50826(4) 0.0570(4) Uani 1 1 d . . . . .
H18 H 0.4514 0.7704 0.5032 0.068 Uiso 1 1 calc R . . . .
C17 C 0.2817(3) 0.8471(3) 0.53629(4) 0.0554(4) Uani 1 1 d . . . . .
H17 H 0.3820 0.8896 0.5500 0.066 Uiso 1 1 calc R . . . .
C16 C 0.0865(2) 0.8556(2) 0.54471(3) 0.0457(3) Uani 1 1 d . . . . .
C15 C -0.0553(3) 0.7908(3) 0.52233(4) 0.0508(4) Uani 1 1 d . . . . .
H15 H -0.1860 0.7935 0.5266 0.061 Uiso 1 1 calc R . . . .
C14 C -0.0029(3) 0.7243(3) 0.49454(4) 0.0521(4) Uani 1 1 d . . . . .
H14 H -0.0991 0.6834 0.4800 0.062 Uiso 1 1 calc R . . . .
C20 C 0.1939(4) 0.9807(3) 0.59537(5) 0.0716(6) Uani 1 1 d . . . . .
H20A H 0.2739 0.8755 0.6015 0.107 Uiso 1 1 calc GR . . . .
H20B H 0.1358 1.0311 0.6132 0.107 Uiso 1 1 calc GR . . . .
H20C H 0.2724 1.0749 0.5864 0.107 Uiso 1 1 calc GR . . . .
C19 C -0.1595(4) 0.9234(4) 0.58143(5) 0.0815(7) Uani 1 1 d . . . . .
H19A H -0.2303 1.0200 0.5701 0.122 Uiso 1 1 calc GR . . . .
H19B H -0.1612 0.9473 0.6033 0.122 Uiso 1 1 calc GR . . . .
H19C H -0.2193 0.8046 0.5767 0.122 Uiso 1 1 calc GR . . . .
C8 C 1.0964(7) 0.7354(6) 0.32663(10) 0.0732(12) Uani 0.585(6) 1 d D . P A 1
H8A H 1.0147 0.8386 0.3324 0.088 Uiso 0.585(6) 1 calc R . P A 1
H8B H 1.1473 0.6752 0.3456 0.088 Uiso 0.585(6) 1 calc R . P A 1
C9 C 1.2621(6) 0.8111(8) 0.30997(10) 0.0836(15) Uani 0.585(6) 1 d D . P A 1
H9A H 1.2124 0.8900 0.2930 0.100 Uiso 0.585(6) 1 calc R . P A 1
H9B H 1.3331 0.7086 0.3013 0.100 Uiso 0.585(6) 1 calc R . P A 1
C10 C 1.3994(17) 0.924(3) 0.3318(4) 0.094(2) Uani 0.585(6) 1 d D . P A 1
H10A H 1.5062 0.9694 0.3206 0.141 Uiso 0.585(6) 1 calc GR . P A 1
H10B H 1.4482 0.8464 0.3486 0.141 Uiso 0.585(6) 1 calc GR . P A 1
H10C H 1.3304 1.0284 0.3398 0.141 Uiso 0.585(6) 1 calc GR . P A 1
C11 C 0.8060(3) 0.6885(4) 0.29118(5) 0.0799(7) Uani 1 1 d D . . . .
H11A H 0.7898 0.8112 0.3002 0.096 Uiso 1 1 calc R . . . .
H11B H 0.6894 0.6169 0.2945 0.096 Uiso 1 1 calc R . . . .
C12 C 0.8229(4) 0.7103(5) 0.25752(5) 0.0898(8) Uani 1 1 d D . . . .
H12A H 0.8313 0.5873 0.2482 0.108 Uiso 1 1 calc R . . . .
H12B H 0.9429 0.7762 0.2541 0.108 Uiso 1 1 calc R . . . .
C13 C 0.6559(4) 0.8145(5) 0.24142(6) 0.1011(9) Uani 1 1 d D . . . .
H13A H 0.6732 0.8194 0.2195 0.152 Uiso 1 1 calc GR . . . .
H13B H 0.6516 0.9394 0.2495 0.152 Uiso 1 1 calc GR . . . .
H13C H 0.5361 0.7514 0.2449 0.152 Uiso 1 1 calc GR . . . .
C8A C 1.1648(7) 0.6845(7) 0.31077(11) 0.0579(15) Uani 0.415(6) 1 d D . P A 2
H8AA H 1.1955 0.7366 0.2909 0.070 Uiso 0.415(6) 1 calc R . P A 2
H8AB H 1.2624 0.5910 0.3166 0.070 Uiso 0.415(6) 1 calc R . P A 2
C9A C 1.1706(10) 0.8381(9) 0.33495(16) 0.083(2) Uani 0.415(6) 1 d D . P A 2
H9AA H 1.1488 0.7846 0.3551 0.099 Uiso 0.415(6) 1 calc R . P A 2
H9AB H 1.0671 0.9271 0.3298 0.099 Uiso 0.415(6) 1 calc R . P A 2
C10A C 1.366(3) 0.939(4) 0.3366(7) 0.094(2) Uani 0.415(6) 1 d D . P A 2
H10D H 1.3714 1.0214 0.3191 0.141 Uiso 0.415(6) 1 calc GR . P A 2
H10E H 1.4692 0.8490 0.3362 0.141 Uiso 0.415(6) 1 calc GR . P A 2
H10F H 1.3804 1.0104 0.3554 0.141 Uiso 0.415(6) 1 calc GR . P A 2

loop_
_atom_site_aniso_label
_atom_site_aniso_U_11
_atom_site_aniso_U_22
_atom_site_aniso_U_33
_atom_site_aniso_U_23
_atom_site_aniso_U_13
_atom_site_aniso_U_12
S1 0.0393(2) 0.0580(3) 0.0397(2) -0.00337(15) 0.00683(15) 0.00405(15)
O4 0.0474(6) 0.0761(9) 0.0582(7) 0.0005(6) 0.0098(5) 0.0195(6)
O3 0.0663(8) 0.0987(11) 0.0531(7) -0.0274(7) 0.0105(6) -0.0112(8)
O1 0.0417(6) 0.0944(10) 0.0567(7) -0.0200(7) 0.0156(5) -0.0077(6)
O2 0.0532(7) 0.1178(13) 0.0642(8) -0.0421(9) 0.0165(6) -0.0178(8)
N2 0.0532(8) 0.0585(8) 0.0412(7) -0.0058(6) 0.0093(6) 0.0014(6)
N3 0.0742(10) 0.0550(8) 0.0442(7) -0.0042(6) 0.0118(7) 0.0060(7)
N1 0.0507(8) 0.0772(11) 0.0531(8) 0.0195(7) 0.0102(6) 0.0049(7)
C5 0.0346(6) 0.0431(7) 0.0364(6) 0.0011(5) 0.0048(5) 0.0021(5)
C4 0.0298(6) 0.0527(8) 0.0435(7) -0.0027(6) 0.0024(5) 0.0000(6)
C3 0.0383(7) 0.0514(8) 0.0378(7) -0.0040(6) 0.0003(5) -0.0025(6)
C2 0.0361(7) 0.0413(7) 0.0394(7) 0.0025(6) 0.0067(5) 0.0003(5)
C7 0.0297(6) 0.0572(9) 0.0437(7) 0.0009(7) 0.0032(5) -0.0005(6)
C6 0.0356(7) 0.0544(9) 0.0365(7) -0.0007(6) -0.0012(5) -0.0009(6)
C1 0.0436(8) 0.0524(9) 0.0439(8) -0.0043(6) 0.0101(6) -0.0015(6)
C18 0.0456(9) 0.0715(11) 0.0547(9) -0.0045(8) 0.0096(7) 0.0019(8)
C17 0.0499(9) 0.0661(11) 0.0495(9) -0.0069(8) -0.0017(7) -0.0017(8)
C16 0.0563(9) 0.0415(7) 0.0398(7) 0.0021(6) 0.0069(6) 0.0047(6)
C15 0.0461(8) 0.0586(10) 0.0483(8) 0.0009(7) 0.0079(7) 0.0022(7)
C14 0.0507(9) 0.0614(10) 0.0438(8) -0.0029(7) 0.0012(7) -0.0043(7)
C20 0.1089(18) 0.0569(11) 0.0487(9) -0.0110(8) 0.0033(10) -0.0063(11)
C19 0.0863(16) 0.0974(17) 0.0643(12) -0.0091(12) 0.0332(11) 0.0110(13)
C8 0.087(3) 0.065(2) 0.071(2) -0.003(2) 0.035(2) -0.013(2)
C9 0.059(2) 0.112(4) 0.082(3) 0.007(2) 0.0223(19) -0.013(2)
C10 0.076(4) 0.056(3) 0.151(6) -0.022(3) 0.014(3) 0.006(4)
C11 0.0684(12) 0.1124(19) 0.0608(11) 0.0312(12) 0.0189(10) 0.0336(13)
C12 0.0737(14) 0.140(2) 0.0565(11) 0.0265(14) 0.0088(10) 0.0109(15)
C13 0.0952(19) 0.133(2) 0.0740(15) 0.0423(16) -0.0042(14) 0.0144(18)
C8A 0.053(3) 0.066(3) 0.057(3) 0.006(2) 0.021(2) 0.012(2)
C9A 0.089(4) 0.060(3) 0.103(5) -0.011(3) 0.032(4) 0.003(3)
C10A 0.076(4) 0.056(3) 0.151(6) -0.022(3) 0.014(3) 0.006(4)

loop_
_atom_type_symbol
_atom_type_description
_atom_type_scat_dispersion_real
_atom_type_scat_dispersion_imag
_atom_type_scat_source
C C 0.0033 0.0016 'International Tables Vol C Tables 4.2.6.8 and 6.1.1.4'
H H 0.0000 0.0000 'International Tables Vol C Tables 4.2.6.8 and 6.1.1.4'
N N 0.0061 0.0033 'International Tables Vol C Tables 4.2.6.8 and 6.1.1.4'
O O 0.0106 0.0060 'International Tables Vol C Tables 4.2.6.8 and 6.1.1.4'
S S 0.1246 0.1234 'International Tables Vol C Tables 4.2.6.8 and 6.1.1.4'

loop_
_geom_angle_atom_site_label_1
_geom_angle_atom_site_label_2
_geom_angle_atom_site_label_3
_geom_angle
_geom_angle_site_symmetry_1
_geom_angle_site_symmetry_3
_geom_angle_publ_flag
O4 S1 N1 107.01(9) . . ?
O4 S1 C5 106.71(7) . . ?
O3 S1 O4 120.02(9) . . ?
O3 S1 N1 107.98(10) . . ?
O3 S1 C5 107.54(8) . . ?
N1 S1 C5 106.92(8) . . ?
C18 N2 H2 120.2 . . ?
C18 N2 C14 119.64(14) . . ?
C14 N2 H2 120.2 . . ?
C16 N3 C20 120.45(17) . . ?
C16 N3 C19 121.31(17) . . ?
C19 N3 C20 118.13(17) . . ?
C8 N1 S1 116.47(18) . . ?
C11 N1 S1 118.13(16) . . ?
C11 N1 C8 111.1(3) . . ?
C8A N1 S1 120.4(2) . . ?
C8A N1 C11 121.5(2) . . ?
C4 C5 S1 119.07(11) . . ?
C4 C5 C6 120.62(13) . . ?
C6 C5 S1 120.30(11) . . ?
C5 C4 H4 120.3 . . ?
C3 C4 C5 119.40(13) . . ?
C3 C4 H4 120.3 . . ?
C4 C3 H3 119.5 . . ?
C4 C3 C2 121.06(13) . . ?
C2 C3 H3 119.5 . . ?
C3 C2 C7 118.74(13) . . ?
C3 C2 C1 119.55(13) . . ?
C7 C2 C1 121.68(13) . . ?
C2 C7 H7 119.5 . . ?
C6 C7 C2 120.98(13) . . ?
C6 C7 H7 119.5 . . ?
C5 C6 H6 120.4 . . ?
C7 C6 C5 119.10(13) . . ?
C7 C6 H6 120.4 . . ?
O1 C1 C2 117.95(14) . . ?
O2 C1 O1 125.55(15) . . ?
O2 C1 C2 116.48(14) . . ?
N2 C18 H18 118.8 . . ?
N2 C18 C17 122.42(16) . . ?
C17 C18 H18 118.8 . . ?
C18 C17 H17 120.1 . . ?
C18 C17 C16 119.87(16) . . ?
C16 C17 H17 120.1 . . ?
N3 C16 C17 121.59(16) . . ?
N3 C16 C15 122.46(16) . . ?
C15 C16 C17 115.94(14) . . ?
C16 C15 H15 119.7 . . ?
C14 C15 C16 120.63(16) . . ?
C14 C15 H15 119.7 . . ?
N2 C14 C15 121.48(16) . . ?
N2 C14 H14 119.3 . . ?
C15 C14 H14 119.3 . . ?
N3 C20 H20A 109.5 . . ?
N3 C20 H20B 109.5 . . ?
N3 C20 H20C 109.5 . . ?
H20A C20 H20B 109.5 . . ?
H20A C20 H20C 109.5 . . ?
H20B C20 H20C 109.5 . . ?
N3 C19 H19A 109.5 . . ?
N3 C19 H19B 109.5 . . ?
N3 C19 H19C 109.5 . . ?
H19A C19 H19B 109.5 . . ?
H19A C19 H19C 109.5 . . ?
H19B C19 H19C 109.5 . . ?
N1 C8 H8A 108.8 . . ?
N1 C8 H8B 108.8 . . ?
H8A C8 H8B 107.7 . . ?
C9 C8 N1 113.6(3) . . ?
C9 C8 H8A 108.8 . . ?
C9 C8 H8B 108.8 . . ?
C8 C9 H9A 109.4 . . ?
C8 C9 H9B 109.4 . . ?
C8 C9 C10 111.0(7) . . ?
H9A C9 H9B 108.0 . . ?
C10 C9 H9A 109.4 . . ?
C10 C9 H9B 109.4 . . ?
C9 C10 H10A 109.5 . . ?
C9 C10 H10B 109.5 . . ?
C9 C10 H10C 109.5 . . ?
H10A C10 H10B 109.5 . . ?
H10A C10 H10C 109.5 . . ?
H10B C10 H10C 109.5 . . ?
N1 C11 H11A 108.6 . . ?
N1 C11 H11B 108.6 . . ?
N1 C11 C12 114.75(19) . . ?
H11A C11 H11B 107.6 . . ?
C12 C11 H11A 108.6 . . ?
C12 C11 H11B 108.6 . . ?
C11 C12 H12A 108.8 . . ?
C11 C12 H12B 108.8 . . ?
C11 C12 C13 113.7(2) . . ?
H12A C12 H12B 107.7 . . ?
C13 C12 H12A 108.8 . . ?
C13 C12 H12B 108.8 . . ?
C12 C13 H13A 109.5 . . ?
C12 C13 H13B 109.5 . . ?
C12 C13 H13C 109.5 . . ?
H13A C13 H13B 109.5 . . ?
H13A C13 H13C 109.5 . . ?
H13B C13 H13C 109.5 . . ?
N1 C8A H8AA 109.4 . . ?
N1 C8A H8AB 109.4 . . ?
N1 C8A C9A 111.0(4) . . ?
H8AA C8A H8AB 108.0 . . ?
C9A C8A H8AA 109.4 . . ?
C9A C8A H8AB 109.4 . . ?
C8A C9A H9AA 109.4 . . ?
C8A C9A H9AB 109.4 . . ?
C8A C9A C10A 111.1(9) . . ?
H9AA C9A H9AB 108.0 . . ?
C10A C9A H9AA 109.4 . . ?
C10A C9A H9AB 109.4 . . ?
C9A C10A H10D 109.5 . . ?
C9A C10A H10E 109.5 . . ?
C9A C10A H10F 109.5 . . ?
H10D C10A H10E 109.5 . . ?
H10D C10A H10F 109.5 . . ?
H10E C10A H10F 109.5 . . ?

loop_
_geom_bond_atom_site_label_1
_geom_bond_atom_site_label_2
_geom_bond_distance
_geom_bond_site_symmetry_2
_geom_bond_publ_flag
S1 O4 1.4266(12) . ?
S1 O3 1.4206(14) . ?
S1 N1 1.6176(17) . ?
S1 C5 1.7701(14) . ?
O1 C1 1.252(2) . ?
O2 C1 1.237(2) . ?
N2 H2 0.8600 . ?
N2 C18 1.332(2) . ?
N2 C14 1.338(2) . ?
N3 C16 1.343(2) . ?
N3 C20 1.460(3) . ?
N3 C19 1.457(3) . ?
N1 C8 1.517(5) . ?
N1 C11 1.467(2) . ?
N1 C8A 1.466(5) . ?
C5 C4 1.385(2) . ?
C5 C6 1.390(2) . ?
C4 H4 0.9300 . ?
C4 C3 1.382(2) . ?
C3 H3 0.9300 . ?
C3 C2 1.389(2) . ?
C2 C7 1.389(2) . ?
C2 C1 1.521(2) . ?
C7 H7 0.9300 . ?
C7 C6 1.387(2) . ?
C6 H6 0.9300 . ?
C18 H18 0.9300 . ?
C18 C17 1.356(2) . ?
C17 H17 0.9300 . ?
C17 C16 1.415(2) . ?
C16 C15 1.407(2) . ?
C15 H15 0.9300 . ?
C15 C14 1.360(2) . ?
C14 H14 0.9300 . ?
C20 H20A 0.9600 . ?
C20 H20B 0.9600 . ?
C20 H20C 0.9600 . ?
C19 H19A 0.9600 . ?
C19 H19B 0.9600 . ?
C19 H19C 0.9600 . ?
C8 H8A 0.9700 . ?
C8 H8B 0.9700 . ?
C8 C9 1.489(5) . ?
C9 H9A 0.9700 . ?
C9 H9B 0.9700 . ?
C9 C10 1.523(9) . ?
C10 H10A 0.9600 . ?
C10 H10B 0.9600 . ?
C10 H10C 0.9600 . ?
C11 H11A 0.9700 . ?
C11 H11B 0.9700 . ?
C11 C12 1.473(3) . ?
C12 H12A 0.9700 . ?
C12 H12B 0.9700 . ?
C12 C13 1.503(3) . ?
C13 H13A 0.9600 . ?
C13 H13B 0.9600 . ?
C13 H13C 0.9600 . ?
C8A H8AA 0.9700 . ?
C8A H8AB 0.9700 . ?
C8A C9A 1.514(6) . ?
C9A H9AA 0.9700 . ?
C9A H9AB 0.9700 . ?
C9A C10A 1.524(10) . ?
C10A H10D 0.9600 . ?
C10A H10E 0.9600 . ?
C10A H10F 0.9600 . ?

loop_
_geom_torsion_atom_site_label_1
_geom_torsion_atom_site_label_2
_geom_torsion_atom_site_label_3
_geom_torsion_atom_site_label_4
_geom_torsion
_geom_torsion_site_symmetry_1
_geom_torsion_site_symmetry_2
_geom_torsion_site_symmetry_3
_geom_torsion_site_symmetry_4
_geom_torsion_publ_flag
S1 N1 C8 C9 127.1(3) . . . . ?
S1 N1 C11 C12 -115.5(2) . . . . ?
S1 N1 C8A C9A -101.5(4) . . . . ?
S1 C5 C4 C3 176.33(12) . . . . ?
S1 C5 C6 C7 -176.91(12) . . . . ?
O4 S1 N1 C8 -50.1(2) . . . . ?
O4 S1 N1 C11 173.57(15) . . . . ?
O4 S1 N1 C8A -8.9(3) . . . . ?
O4 S1 C5 C4 30.79(15) . . . . ?
O4 S1 C5 C6 -150.27(13) . . . . ?
O3 S1 N1 C8 179.4(2) . . . . ?
O3 S1 N1 C11 43.08(17) . . . . ?
O3 S1 N1 C8A -139.4(3) . . . . ?
O3 S1 C5 C4 160.78(14) . . . . ?
O3 S1 C5 C6 -20.28(16) . . . . ?
N2 C18 C17 C16 0.9(3) . . . . ?
N3 C16 C15 C14 -179.44(17) . . . . ?
N1 S1 C5 C4 -83.46(14) . . . . ?
N1 S1 C5 C6 95.48(14) . . . . ?
N1 C8 C9 C10 -170.6(10) . . . . ?
N1 C11 C12 C13 -176.8(3) . . . . ?
N1 C8A C9A C10A -176.1(16) . . . . ?
C5 S1 N1 C8 63.9(2) . . . . ?
C5 S1 N1 C11 -72.38(17) . . . . ?
C5 S1 N1 C8A 105.2(2) . . . . ?
C5 C4 C3 C2 0.4(2) . . . . ?
C4 C5 C6 C7 2.0(2) . . . . ?
C4 C3 C2 C7 2.3(2) . . . . ?
C4 C3 C2 C1 -175.65(15) . . . . ?
C3 C2 C7 C6 -2.9(2) . . . . ?
C3 C2 C1 O1 -172.02(16) . . . . ?
C3 C2 C1 O2 9.6(2) . . . . ?
C2 C7 C6 C5 0.8(2) . . . . ?
C7 C2 C1 O1 10.1(2) . . . . ?
C7 C2 C1 O2 -168.28(17) . . . . ?
C6 C5 C4 C3 -2.6(2) . . . . ?
C1 C2 C7 C6 175.01(15) . . . . ?
C18 N2 C14 C15 -0.8(3) . . . . ?
C18 C17 C16 N3 178.66(18) . . . . ?
C18 C17 C16 C15 -1.0(3) . . . . ?
C17 C16 C15 C14 0.2(3) . . . . ?
C16 C15 C14 N2 0.7(3) . . . . ?
C14 N2 C18 C17 0.0(3) . . . . ?
C20 N3 C16 C17 -1.7(3) . . . . ?
C20 N3 C16 C15 177.92(17) . . . . ?
C19 N3 C16 C17 -177.90(19) . . . . ?
C19 N3 C16 C15 1.7(3) . . . . ?
C8 N1 C11 C12 106.0(3) . . . . ?
C8 N1 C8A C9A -7.2(4) . . . . ?
C11 N1 C8 C9 -93.7(4) . . . . ?
C11 N1 C8A C9A 75.9(5) . . . . ?
C8A N1 C8 C9 21.1(4) . . . . ?
C8A N1 C11 C12 66.9(4) . . . . ?
